data_2104271
loop_
_publ_author_name
'Dittrich, B.'
'McKinnon, J. J.'
'Warren, J. E.'

_publ_section_title
;
 Improvement of anisotropic displacement parameters from invariom-model
 refinements for three <small>L</small>-hydroxylysine structures
;
_journal_coeditor_code WS5058
_journal_issue 6
_journal_name_full 'Acta Crystallographica Section B'
_journal_page_first 750
_journal_page_last 759
_journal_paper_doi 10.1107/S0108768108032163
_journal_volume 64
_journal_year 2008
_chemical_formula_moiety 'C6 H15 N2 O3, Cl'
_chemical_formula_sum 'C6 H15 Cl N2 O3'
_chemical_formula_weight 198.65
_space_group_IT_number 19
_symmetry_cell_setting orthorhombic
_symmetry_space_group_name_Hall 'P 2ac 2ab'
_symmetry_space_group_name_H-M 'P 21 21 21'
_audit_conform_dict_name cif_core.dic
_audit_conform_dict_version 2.2
_audit_creation_method 'XD routine XDCIF'
_cell_angle_alpha 90
_cell_angle_beta 90
_cell_angle_gamma 90
_cell_formula_units_Z 4.
_cell_length_a 5.43150(10)
_cell_length_b 9.80190(10)
_cell_length_c 17.3505(2)
_cell_measurement_reflns_used 38562
_cell_measurement_temperature 100
_cell_measurement_theta_max 39.89
_cell_measurement_theta_min 2.433
_cell_volume 923.72(2)
_computing_cell_refinement 'Bruker AXS APEX2 2006'
_computing_data_collection 'Bruker AXS APEX2, 2006'
_computing_data_reduction 'Bruker AXS APEX2 2006'
_computing_molecular_graphics 'Koritsanszky et al, (2003)'
_computing_publication_material 'Koritsanszky et al, (2003)'
_computing_structure_refinement 'Koritsanszky et al, (2003)'
_computing_structure_solution 'SHELXS (Sheldrick, 1997)'
_diffrn_measured_fraction_theta_full 0.99
_diffrn_measured_fraction_theta_max 0.99
_diffrn_measurement_device 'three circle diffractometer'
_diffrn_measurement_device_type 'Bruker D8'
_diffrn_measurement_method '\w scans'
_diffrn_radiation_monochromator 'Si (111)'
_diffrn_radiation_source synchrotron
_diffrn_radiation_type synchrotron
_diffrn_radiation_wavelength 0.4750
_diffrn_reflns_limit_h_max 14
_diffrn_reflns_limit_h_min -14
_diffrn_reflns_limit_k_max 26
_diffrn_reflns_limit_k_min -26
_diffrn_reflns_limit_l_max 46
_diffrn_reflns_limit_l_min -46
_diffrn_reflns_number 232425
_diffrn_reflns_theta_full 39.7
_diffrn_reflns_theta_max 39.96
_diffrn_reflns_theta_min 1
_exptl_absorpt_coefficient_mu 0.39
_exptl_absorpt_correction_T_max 0.7479
_exptl_absorpt_correction_T_min 0.6545
_exptl_absorpt_correction_type empirical
_exptl_absorpt_process_details
;
SADABS (Version 05/2007), G. S. Sheldrick, 2007
;
_exptl_crystal_colour colorless
_exptl_crystal_density_diffrn 1.428
_exptl_crystal_description rectangle
_exptl_crystal_F_000 424.0
_exptl_crystal_size_max 0.19
_exptl_crystal_size_mid 0.18
_exptl_crystal_size_min 0.11
_refine_diff_density_max 1.669
_refine_diff_density_min -0.278
_refine_ls_extinction_method none
_refine_ls_goodness_of_fit_ref 1.9004
_refine_ls_hydrogen_treatment constr
_refine_ls_matrix_type full
_refine_ls_number_constraints 0
_refine_ls_number_parameters 169
_refine_ls_number_reflns 9078
_refine_ls_number_restraints 0
_refine_ls_R_factor_all 0.0367
_refine_ls_R_factor_gt 0.0308
_refine_ls_shift/su_max 0
_refine_ls_structure_factor_coef F
_refine_ls_weighting_details
;
     calc w1 = 1/[s^2^(Fo)]
;
_refine_ls_weighting_scheme calc
_refine_ls_wR_factor_ref 0.0337
_reflns_number_gt 9078
_reflns_number_total 10455
_reflns_threshold_expression F>3u(F)
_cod_data_source_file ws5058.cif
_cod_data_source_block I
_cod_original_sg_symbol_H-M P212121
_cod_database_code 2104271
_cod_database_fobs_code 2104271

loop_
_symmetry_equiv_pos_as_xyz
+X,+Y,+Z
1/2-X,-Y,1/2+Z
1/2+X,1/2-Y,-Z
-X,1/2+Y,1/2-Z

loop_
_atom_site_aniso_label
_atom_site_aniso_U_11
_atom_site_aniso_U_22
_atom_site_aniso_U_33
_atom_site_aniso_U_12
_atom_site_aniso_U_13
_atom_site_aniso_U_23
CL(1) 0.00947(2) 0.01179(3) 0.00970(3) 0.00066(3) 0.00000(2) 0.00086(2)
O(1) 0.00746(7) 0.01443(11) 0.01577(11) -0.00140(8) 0.00103(8) 0.00588(9)
O(2) 0.00687(6) 0.01125(10) 0.01419(11) 0.00097(7) -0.00021(7) 0.00398(8)
O(3) 0.00684(6) 0.01132(11) 0.01345(10) 0.00011(7) 0.00032(7) 0.00038(7)
N(1) 0.00628(6) 0.00889(9) 0.01013(9) -0.00039(7) 0.00020(6) -0.00017(7)
N(2) 0.00982(8) 0.01146(10) 0.00999(10) 0.00138(8) 0.00028(8) -0.00064(7)
C(1) 0.00570(7) 0.00949(11) 0.00886(10) -0.00008(7) 0.00020(7) 0.00103(8)
C(2) 0.00593(7) 0.00885(10) 0.00845(9) 0.00016(8) -0.00023(7) 0.00056(7)
C(3) 0.00794(9) 0.00855(10) 0.01008(11) 0.00084(8) -0.00072(8) 0.00005(8)
C(4) 0.00833(9) 0.00933(11) 0.01026(11) 0.00138(8) -0.00090(8) -0.00091(8)
C(5) 0.00740(8) 0.00813(9) 0.00992(10) 0.00010(8) -0.00015(8) -0.00042(7)
C(6) 0.00853(9) 0.01060(12) 0.01115(12) 0.00148(9) -0.00099(8) -0.00110(9)

loop_
_atom_site_label
_atom_site_fract_x
_atom_site_fract_y
_atom_site_fract_z
_atom_site_U_iso_or_equiv
_atom_site_occupancy
CL(1) 0.44577(2) 0.386220(10) 0.288400(10) 0.01 1
O(1) 0.44924(7) -0.00531(4) -0.13983(2) 0.013 1
O(2) 0.39641(6) -0.19193(4) -0.06884(2) 0.011 1
O(3) -0.30706(5) 0.12897(4) 0.09962(2) 0.011 1
N(1) -0.09186(6) -0.18791(4) -0.07872(2) 0.008 1
N(2) -0.04153(7) 0.26456(4) 0.21651(2) 0.01 1
C(1) 0.31669(6) -0.08753(4) -0.10341(2) 0.008 1
C(2) 0.03884(6) -0.06002(4) -0.10053(2) 0.008 1
C(3) -0.02906(7) 0.05632(4) -0.04541(2) 0.009 1
C(4) 0.06789(7) 0.04238(4) 0.03728(2) 0.009 1
C(5) -0.04951(7) 0.15102(4) 0.08924(2) 0.008 1
C(6) 0.08080(7) 0.15998(5) 0.16687(3) 0.01 1
H(3) -0.3161 0.04814 0.13087 0.024(5) 1
H(1A) -0.05567 -0.26419 -0.11742 0.025(4) 1
H(1B) -0.27528 -0.16387 -0.08028 0.026(5) 1
H(1C) -0.05993 -0.21455 -0.02249 0.017(4) 1
H(2A) -0.04951 0.35668 0.18888 0.033(6) 1
H(2B) 0.05359 0.28586 0.26606 0.018(4) 1
H(2C) -0.20902 0.23747 0.23889 0.027(5) 1
H(2) -0.01089 -0.03111 -0.15997 0.025(4) 1
H(3A) 0.04623 0.15071 -0.06945 0.024(4) 1
H(3B) -0.23008 0.05992 -0.04118 0.018(4) 1
H(4A) 0.26897 0.0482 0.03434 0.028(5) 1
H(4B) 0.02994 -0.05685 0.0636 0.014(3) 1
H(5) -0.03284 0.25013 0.06015 0.020(4) 1
H(6A) 0.0853 0.0606 0.19626 0.016(3) 1
H(6B) 0.27658 0.18769 0.16241 0.021(4) 1

loop_
_atom_type_symbol
_atom_type_description
_atom_type_scat_dispersion_real
_atom_type_scat_dispersion_imag
_atom_type_scat_source
C C 0.0033 0.0016 'Invariom modelling (Acta Cryst. A61, 314--320)'
H H 0.0000 0.0000 'Invariom modelling (Acta Cryst. A61, 314--320)'
N N 0.0061 0.0033 'Invariom modelling (Acta Cryst. A61, 314--320)'
O O 0.0106 0.0060 'Invariom modelling (Acta Cryst. A61, 314--320)'

loop_
_geom_angle_atom_site_label_1
_geom_angle_atom_site_label_2
_geom_angle_atom_site_label_3
_geom_angle_site_symmetry_1
_geom_angle_site_symmetry_2
_geom_angle_site_symmetry_3
_geom_angle
_geom_angle_publ_flag
C(5) O(3) H(3) 1_555 1_555 1_555 104.25 yes
H(1A) N(1) H(1B) 1_555 1_555 1_555 109.72 yes
H(1A) N(1) H(1C) 1_555 1_555 1_555 113.94 yes
H(1B) N(1) H(1C) 1_555 1_555 1_555 104.38 yes
H(2A) N(2) H(2B) 1_555 1_555 1_555 103.57 yes
H(2A) N(2) H(2C) 1_555 1_555 1_555 111.64 yes
H(2B) N(2) H(2C) 1_555 1_555 1_555 100.52 yes
O(1) C(1) O(2) 1_555 1_555 1_555 124.35(4) yes
O(1) C(1) C(2) 1_555 1_555 1_555 117.98(4) yes
O(2) C(1) C(2) 1_555 1_555 1_555 117.67(3) yes
C(1) C(2) C(3) 1_555 1_555 1_555 112.81(3) yes
C(1) C(2) H(2) 1_555 1_555 1_555 104.81 yes
C(3) C(2) H(2) 1_555 1_555 1_555 109.46 yes
C(2) C(3) C(4) 1_555 1_555 1_555 115.75(3) yes
C(2) C(3) H(3A) 1_555 1_555 1_555 107.53 yes
C(2) C(3) H(3B) 1_555 1_555 1_555 107.80 yes
C(4) C(3) H(3A) 1_555 1_555 1_555 107.67 yes
C(4) C(3) H(3B) 1_555 1_555 1_555 106.41 yes
H(3A) C(3) H(3B) 1_555 1_555 1_555 111.78 yes
C(3) C(4) C(5) 1_555 1_555 1_555 110.18(3) yes
C(3) C(4) H(4A) 1_555 1_555 1_555 107.10 yes
C(3) C(4) H(4B) 1_555 1_555 1_555 113.87 yes
C(5) C(4) H(4A) 1_555 1_555 1_555 113.95 yes
C(5) C(4) H(4B) 1_555 1_555 1_555 107.08 yes
H(4A) C(4) H(4B) 1_555 1_555 1_555 104.70 yes
O(3) C(5) C(4) 1_555 1_555 1_555 112.12(3) yes
O(3) C(5) C(6) 1_555 1_555 1_555 110.63(3) yes
O(3) C(5) H(5) 1_555 1_555 1_555 105.83 yes
C(4) C(5) C(6) 1_555 1_555 1_555 111.49(3) yes
C(4) C(5) H(5) 1_555 1_555 1_555 108.04 yes
C(6) C(5) H(5) 1_555 1_555 1_555 108.47 yes
C(5) C(6) H(6A) 1_555 1_555 1_555 111.66 yes
C(5) C(6) H(6B) 1_555 1_555 1_555 113.64 yes
H(6A) C(6) H(6B) 1_555 1_555 1_555 103.28 yes

loop_
_geom_bond_atom_site_label_1
_geom_bond_atom_site_label_2
_geom_bond_site_symmetry_1
_geom_bond_site_symmetry_2
_geom_bond_distance
_geom_bond_publ_flag
O(1) C(1) 1_555 1_555 1.2518(5) yes
O(2) C(1) 1_555 1_555 1.2627(5) yes
O(3) C(5) 1_555 1_555 1.4269(5) yes
O(3) H(3) 1_555 1_555 0.9614 yes
N(1) H(1A) 1_555 1_555 1.0239 yes
N(1) H(1B) 1_555 1_555 1.0241 yes
N(1) H(1C) 1_555 1_555 1.0248 yes
N(2) H(2A) 1_555 1_555 1.0233 yes
N(2) H(2B) 1_555 1_555 1.0245 yes
N(2) H(2C) 1_555 1_555 1.0241 yes
C(1) C(2) 1_555 1_555 1.5339(5) yes
C(2) C(3) 1_555 1_555 1.5333(6) yes
C(2) H(2) 1_555 1_555 1.1032 yes
C(3) C(4) 1_555 1_555 1.5345(6) yes
C(3) H(3A) 1_555 1_555 1.0941 yes
C(3) H(3B) 1_555 1_555 1.0948 yes
C(4) C(5) 1_555 1_555 1.5340(6) yes
C(4) H(4A) 1_555 1_555 1.0948 yes
C(4) H(4B) 1_555 1_555 1.0941 yes
C(5) C(6) 1_555 1_555 1.5241(6) yes
C(5) H(5) 1_555 1_555 1.0985 yes
C(6) H(6A) 1_555 1_555 1.0997 yes
C(6) H(6B) 1_555 1_555 1.1003 yes
